data_7062254
loop_
_publ_author_name
'Chandra, Anushri'
'Dhibar, Papu'
'Dutta, Pragna'
'Paul, Piyali'
'Bhattacharya, Samaresh'

_publ_section_title
;
 N-(Aryl)pyrrole-2-aldimine complexes of ruthenium: synthesis, structure,
 and spectral and electrochemical properties
;
_journal_issue 7
_journal_name_full 'New Journal of Chemistry'
_journal_page_first 3492
_journal_page_last 3501
_journal_paper_doi 10.1039/D2NJ05295D
_journal_volume 47
_journal_year 2023
_chemical_formula_moiety 'C26 H30 N4 O2 Ru S2'
_chemical_formula_sum 'C26 H30 N4 O2 Ru S2'
_chemical_formula_weight 595.73
_space_group_crystal_system monoclinic
_space_group_IT_number 15
_space_group_name_Hall '-C 2yc'
_space_group_name_H-M_alt 'C 1 2/c 1'
_symmetry_Int_Tables_number 15
_audit_creation_date 2022-12-29
_audit_creation_method
;
Olex2 1.5
(compiled 2022.04.07 svn.rca3783a0 for OlexSys, GUI svn.r6498)
;
_audit_update_record
;
2023-01-02 deposited with the CCDC.	2023-01-05 downloaded from the CCDC.
;
_cell_angle_alpha 90
_cell_angle_beta 97.136(2)
_cell_angle_gamma 90
_cell_formula_units_Z 4
_cell_length_a 14.9301(12)
_cell_length_b 12.2534(10)
_cell_length_c 14.5416(12)
_cell_measurement_reflns_used 1091
_cell_measurement_temperature 273(2)
_cell_measurement_theta_max 27.11
_cell_measurement_theta_min 2.16
_cell_volume 2639.7(4)
_computing_data_collection 'Bruker APEX-III SMART CCD'
_computing_molecular_graphics 'Olex2 1.5 (Dolomanov et al., 2009)'
_computing_publication_material 'Olex2 1.5 (Dolomanov et al., 2009)'
_computing_structure_refinement 'olex2.refine 1.5 (Bourhis et al., 2015)'
_computing_structure_solution 'SHELXT 2014/5 (Sheldrick, 2014)'
_diffrn_ambient_temperature 273.15
_diffrn_measured_fraction_theta_full 0.9983
_diffrn_measured_fraction_theta_max 0.9986
_diffrn_measurement_device_type CCD
_diffrn_radiation_type 'Mo K\a'
_diffrn_radiation_wavelength 0.71073
_diffrn_reflns_av_R_equivalents 0.0455
_diffrn_reflns_av_unetI/netI 0.0173
_diffrn_reflns_Laue_measured_fraction_full 0.9983
_diffrn_reflns_Laue_measured_fraction_max 0.9986
_diffrn_reflns_limit_h_max 19
_diffrn_reflns_limit_h_min -19
_diffrn_reflns_limit_k_max 15
_diffrn_reflns_limit_k_min -15
_diffrn_reflns_limit_l_max 18
_diffrn_reflns_limit_l_min -18
_diffrn_reflns_number 40258
_diffrn_reflns_point_group_measured_fraction_full 0.9983
_diffrn_reflns_point_group_measured_fraction_max 0.9986
_diffrn_reflns_theta_full 25.2417
_diffrn_reflns_theta_max 27.11
_diffrn_reflns_theta_min 2.16
_exptl_absorpt_coefficient_mu 0.780
_exptl_crystal_colour yellow
_exptl_crystal_density_diffrn 1.499
_exptl_crystal_description block
_exptl_crystal_F_000 1104.630
_exptl_crystal_size_max 0.24
_exptl_crystal_size_mid 0.22
_exptl_crystal_size_min 0.18
_refine_diff_density_max 0.8452
_refine_diff_density_min -0.6898
_refine_diff_density_rms 0.0811
_refine_ls_d_res_high 0.7799
_refine_ls_d_res_low 9.4421
_refine_ls_goodness_of_fit_ref 1.1054
_refine_ls_hydrogen_treatment constr
_refine_ls_matrix_type full
_refine_ls_number_constraints 26
_refine_ls_number_parameters 161
_refine_ls_number_reflns 2932
_refine_ls_number_restraints 0
_refine_ls_restrained_S_all 1.1054
_refine_ls_R_factor_all 0.0436
_refine_ls_R_factor_gt 0.0355
_refine_ls_shift/su_max -0.0007
_refine_ls_shift/su_mean 0.0000
_refine_ls_structure_factor_coef Fsqd
_refine_ls_weighting_details 'w=1/[\s^2^(Fo^2^)+(0.0293P)^2^+9.4041P] where P=(Fo^2^+2Fc^2^)/3'
_refine_ls_weighting_scheme calc
_refine_ls_wR_factor_gt 0.0808
_refine_ls_wR_factor_ref 0.0932
_reflns_Friedel_coverage 0.0
_reflns_limit_h_max 18
_reflns_limit_h_min -19
_reflns_limit_k_max 15
_reflns_limit_k_min 0
_reflns_limit_l_max 18
_reflns_limit_l_min 0
_reflns_number_gt 2600
_reflns_number_total 2932
_reflns_threshold_expression I>=2u(I)
_cod_data_source_file d2nj05295d2.cif
_cod_data_source_block SB_AC_RD_20_0m_a
_cod_depositor_comments 'Adding full bibliography for 7062252--7062255.cif.'
_cod_original_sg_symbol_H-M 'C 2/c'
_cod_database_code 7062254
_olex2_refinement_description
;
1. Fixed Uiso
 At 1.2 times of:
  All C(H) groups
 At 1.5 times of:
  All C(H,H,H) groups
2.a Aromatic/amide H refined with riding coordinates:
 C3(H3), C2(H2), C5(H5), C1(H1), C11(H11), C7(H7), C10(H10), C8(H8), C9(H9)
2.b Idealised Me refined as rotating group:
 C13(H13a,H13b,H13c), C12(H12a,H12b,H12c)
;
_olex2_submission_special_instructions 'No special instructions were received'

loop_
_space_group_symop_id
_space_group_symop_operation_xyz
1 x,y,z
2 -x,y,-z+1/2
3 -x,-y,-z
4 x,-y,z-1/2
5 x+1/2,y+1/2,z
6 -x+1/2,y+1/2,-z+1/2
7 -x+1/2,-y+1/2,-z
8 x+1/2,-y+1/2,z-1/2

loop_
_atom_site_label
_atom_site_type_symbol
_atom_site_fract_x
_atom_site_fract_y
_atom_site_fract_z
_atom_site_U_iso_or_equiv
_atom_site_adp_type
_atom_site_occupancy
_atom_site_site_symmetry_order
_atom_site_refinement_flags_posn
_atom_site_refinement_flags_adp
_atom_site_refinement_flags_occupancy
Ru1 Ru 0.5 0.75999(3) 0.25 0.03379(11) Uani 1.000000 2 S T P
S1 S 0.49903(5) 0.88599(6) 0.36204(5) 0.03895(18) Uani 1.000000 1 . . .
O1 O 0.58271(15) 0.9470(2) 0.39512(18) 0.0547(6) Uani 1.000000 1 . . .
N1 N 0.36097(16) 0.7440(2) 0.24823(18) 0.0373(5) Uani 1.000000 1 . . .
N2 N 0.49084(15) 0.62791(19) 0.34552(16) 0.0339(5) Uani 1.000000 1 . . .
C4 C 0.3364(2) 0.6557(3) 0.2992(2) 0.0401(6) Uani 1.000000 1 . . .
C3 C 0.2422(2) 0.6477(3) 0.2904(3) 0.0533(8) Uani 1.000000 1 . . .
H3 H 0.2085(2) 0.5960(3) 0.3179(3) 0.0639(10) Uiso 1.000000 1 R . .
C2 C 0.2095(2) 0.7317(3) 0.2328(3) 0.0560(9) Uani 1.000000 1 . . .
H2 H 0.1491(2) 0.7475(3) 0.2137(3) 0.0672(11) Uiso 1.000000 1 R . .
C5 C 0.4074(2) 0.5952(3) 0.3471(2) 0.0424(7) Uani 1.000000 1 . . .
H5 H 0.3954(2) 0.5326(3) 0.3796(2) 0.0509(8) Uiso 1.000000 1 R . .
C1 C 0.2841(2) 0.7888(3) 0.2084(2) 0.0461(7) Uani 1.000000 1 . . .
H1 H 0.2808(2) 0.8496(3) 0.1698(2) 0.0553(9) Uiso 1.000000 1 R . .
C6 C 0.5634(2) 0.5621(3) 0.3853(2) 0.0440(7) Uani 1.000000 1 . . .
C13 C 0.4127(2) 0.9867(3) 0.3372(3) 0.0590(10) Uani 1.000000 1 . . .
H13a H 0.4110(13) 1.0328(15) 0.3903(8) 0.0885(14) Uiso 1.000000 1 GR . .
H13b H 0.4253(11) 1.0300(15) 0.2853(13) 0.0885(14) Uiso 1.000000 1 GR . .
H13c H 0.3553(4) 0.9512(3) 0.323(2) 0.0885(14) Uiso 1.000000 1 GR . .
C11 C 0.5614(3) 0.4486(3) 0.3755(3) 0.0601(10) Uani 1.000000 1 . . .
H11 H 0.5112(3) 0.4142(3) 0.3437(3) 0.0721(12) Uiso 1.000000 1 R . .
C7 C 0.6384(2) 0.6115(4) 0.4330(2) 0.0568(9) Uani 1.000000 1 . . .
H7 H 0.6403(2) 0.6870(4) 0.4398(2) 0.0681(11) Uiso 1.000000 1 R . .
C10 C 0.6352(4) 0.3878(4) 0.4137(3) 0.0864(17) Uani 1.000000 1 . . .
H10 H 0.6343(4) 0.3123(4) 0.4071(3) 0.104(2) Uiso 1.000000 1 R . .
C8 C 0.7109(3) 0.5484(5) 0.4707(3) 0.0800(15) Uani 1.000000 1 . . .
H8 H 0.7612(3) 0.5819(5) 0.5029(3) 0.0960(18) Uiso 1.000000 1 R . .
C9 C 0.7093(4) 0.4370(6) 0.4608(4) 0.096(2) Uani 1.000000 1 . . .
H9 H 0.7583(4) 0.3952(6) 0.4861(4) 0.116(2) Uiso 1.000000 1 R . .
C12 C 0.4599(3) 0.8291(3) 0.4631(2) 0.0587(9) Uani 1.000000 1 . . .
H12a H 0.5050(9) 0.7810(19) 0.4933(12) 0.0880(14) Uiso 1.000000 1 GR . .
H12b H 0.4485(19) 0.8868(4) 0.5047(9) 0.0880(14) Uiso 1.000000 1 GR . .
H12c H 0.4052(11) 0.789(2) 0.4454(3) 0.0880(14) Uiso 1.000000 1 GR . .

loop_
_atom_site_aniso_label
_atom_site_aniso_U_11
_atom_site_aniso_U_22
_atom_site_aniso_U_33
_atom_site_aniso_U_12
_atom_site_aniso_U_13
_atom_site_aniso_U_23
Ru1 0.02882(17) 0.03238(18) 0.03967(19) -0.000000 0.00230(12) 0.000000
S1 0.0344(4) 0.0327(4) 0.0490(4) 0.0017(3) 0.0022(3) -0.0080(3)
O1 0.0416(12) 0.0513(14) 0.0702(16) -0.0052(10) 0.0025(11) -0.0213(12)
N1 0.0311(12) 0.0387(13) 0.0413(13) 0.0006(10) 0.0019(10) -0.0036(10)
N2 0.0342(12) 0.0301(11) 0.0391(12) 0.0012(9) 0.0103(9) 0.0002(9)
C4 0.0372(15) 0.0395(15) 0.0444(16) -0.0058(12) 0.0074(12) -0.0050(13)
C3 0.0400(17) 0.057(2) 0.063(2) -0.0135(15) 0.0083(15) -0.0048(17)
C2 0.0323(16) 0.070(2) 0.065(2) -0.0033(15) 0.0017(15) -0.0062(19)
C5 0.0508(17) 0.0351(15) 0.0425(16) -0.0021(13) 0.0111(13) -0.0008(12)
C1 0.0354(15) 0.0484(18) 0.0529(18) 0.0023(13) -0.0004(13) -0.0017(15)
C6 0.0509(18) 0.0480(17) 0.0352(14) 0.0131(14) 0.0134(13) 0.0103(13)
C13 0.0491(19) 0.0480(19) 0.078(3) 0.0168(16) -0.0007(17) -0.0139(18)
C11 0.081(3) 0.050(2) 0.053(2) 0.0197(19) 0.0232(19) 0.0095(16)
C7 0.0443(18) 0.081(3) 0.0453(18) 0.0080(18) 0.0047(14) 0.0110(18)
C10 0.116(4) 0.074(3) 0.078(3) 0.055(3) 0.048(3) 0.034(2)
C8 0.049(2) 0.138(5) 0.055(2) 0.027(3) 0.0107(18) 0.027(3)
C9 0.083(3) 0.136(5) 0.078(3) 0.069(4) 0.039(3) 0.056(3)
C12 0.074(2) 0.053(2) 0.051(2) -0.0026(18) 0.0203(18) -0.0123(16)

loop_
_atom_type_symbol
_atom_type_scat_dispersion_real
_atom_type_scat_dispersion_imag
_atom_type_scat_Cromer_Mann_a1
_atom_type_scat_Cromer_Mann_a2
_atom_type_scat_Cromer_Mann_a3
_atom_type_scat_Cromer_Mann_a4
_atom_type_scat_Cromer_Mann_b1
_atom_type_scat_Cromer_Mann_b2
_atom_type_scat_Cromer_Mann_b3
_atom_type_scat_Cromer_Mann_b4
_atom_type_scat_Cromer_Mann_c
_atom_type_scat_source
_atom_type_scat_dispersion_source
C 0.00347 0.00161 2.31000 1.02000 1.58860 0.86500 20.84390 10.20750 0.56870 51.65120 0.21560 'International Tables Volume C Table 6.1.1.4 (pp. 500-502)' 'Henke, Gullikson and Davis, At. Data and Nucl. Data Tables, 1993, 54, 2'
H 0.00000 0.00000 0.49300 0.32291 0.14019 0.04081 10.51090 26.12570 3.14236 57.79970 0.00304 'International Tables Volume C Table 6.1.1.4 (pp. 500-502)' 'Henke, Gullikson and Davis, At. Data and Nucl. Data Tables, 1993, 54, 2'
N 0.00653 0.00323 12.21260 3.13220 2.01250 1.16630 0.00570 9.89330 28.99750 0.58260 -11.52900 'International Tables Volume C Table 6.1.1.4 (pp. 500-502)' 'Henke, Gullikson and Davis, At. Data and Nucl. Data Tables, 1993, 54, 2'
O 0.01158 0.00611 3.04850 2.28680 1.54630 0.86700 13.27710 5.70110 0.32390 32.90890 0.25080 'International Tables Volume C Table 6.1.1.4 (pp. 500-502)' 'Henke, Gullikson and Davis, At. Data and Nucl. Data Tables, 1993, 54, 2'
Ru -1.23940 0.83517 19.26740 12.91820 4.86337 1.56756 0.80852 8.43467 24.79970 94.29280 5.37874 'International Tables Volume C Table 6.1.1.4 (pp. 500-502)' 'Henke, Gullikson and Davis, At. Data and Nucl. Data Tables, 1993, 54, 2'
S 0.12424 0.12443 6.90530 5.20340 1.43790 1.58630 1.46790 22.21510 0.25360 56.17200 0.86690 'International Tables Volume C Table 6.1.1.4 (pp. 500-502)' 'Henke, Gullikson and Davis, At. Data and Nucl. Data Tables, 1993, 54, 2'

loop_
_geom_angle_atom_site_label_1
_geom_angle_atom_site_label_2
_geom_angle_atom_site_label_3
_geom_angle
_geom_angle_site_symmetry_1
_geom_angle_site_symmetry_3
_geom_angle_publ_flag
S1 Ru1 S1 93.14(4) . 2_655 ?
N1 Ru1 S1 98.73(7) 2_655 . ?
N1 Ru1 S1 98.73(7) . 2_655 ?
N1 Ru1 S1 88.70(7) 2_655 2_655 ?
N1 Ru1 S1 88.70(7) . . ?
N1 Ru1 N1 169.21(13) . 2_655 ?
N2 Ru1 S1 173.54(7) . 2_655 ?
N2 Ru1 S1 92.42(7) . . ?
N2 Ru1 S1 173.54(7) 2_655 . ?
N2 Ru1 S1 92.42(7) 2_655 2_655 ?
N2 Ru1 N1 93.71(9) 2_655 . ?
N2 Ru1 N1 78.10(9) . . ?
N2 Ru1 N1 93.71(9) . 2_655 ?
N2 Ru1 N1 78.10(9) 2_655 2_655 ?
N2 Ru1 N2 82.23(12) . 2_655 ?
O1 S1 Ru1 120.04(10) . 2_655 ?
C13 S1 Ru1 113.39(13) . 2_655 ?
C13 S1 O1 105.94(16) . . ?
C12 S1 Ru1 111.12(12) . 2_655 ?
C12 S1 O1 106.13(17) . . ?
C12 S1 C13 97.7(2) . . ?
C4 N1 Ru1 113.35(19) . 2_655 ?
C1 N1 Ru1 140.1(2) . 2_655 ?
C1 N1 C4 106.4(3) . . ?
C5 N2 Ru1 112.3(2) . 2_655 ?
C6 N2 Ru1 125.93(19) . 2_655 ?
C6 N2 C5 119.9(3) . . ?
C3 C4 N1 109.6(3) . . ?
C5 C4 N1 116.3(3) . . ?
C5 C4 C3 134.1(3) . . ?
H3 C3 C4 126.9(2) . . ?
C2 C3 C4 106.2(3) . . ?
C2 C3 H3 126.9(2) . . ?
H2 C2 C3 126.4(2) . . ?
C1 C2 C3 107.1(3) . . ?
C1 C2 H2 126.4(2) . . ?
C4 C5 N2 119.3(3) . . ?
H5 C5 N2 120.36(17) . . ?
H5 C5 C4 120.36(18) . . ?
C2 C1 N1 110.7(3) . . ?
H1 C1 N1 124.66(19) . . ?
H1 C1 C2 124.7(2) . . ?
C11 C6 N2 121.3(3) . . ?
C7 C6 N2 119.2(3) . . ?
C7 C6 C11 119.5(3) . . ?
H13a C13 S1 109.5 . . ?
H13b C13 S1 109.5 . . ?
H13b C13 H13a 109.5 . . ?
H13c C13 S1 109.5 . . ?
H13c C13 H13a 109.5 . . ?
H13c C13 H13b 109.5 . . ?
H11 C11 C6 120.4(2) . . ?
C10 C11 C6 119.1(5) . . ?
C10 C11 H11 120.4(3) . . ?
H7 C7 C6 120.1(2) . . ?
C8 C7 C6 119.9(4) . . ?
C8 C7 H7 120.1(3) . . ?
H10 C10 C11 119.4(3) . . ?
C9 C10 C11 121.1(5) . . ?
C9 C10 H10 119.4(3) . . ?
H8 C8 C7 119.6(3) . . ?
C9 C8 C7 120.7(5) . . ?
C9 C8 H8 119.6(3) . . ?
C8 C9 C10 119.6(4) . . ?
H9 C9 C10 120.2(3) . . ?
H9 C9 C8 120.2(3) . . ?
H12a C12 S1 109.5 . . ?
H12b C12 S1 109.5 . . ?
H12b C12 H12a 109.5 . . ?
H12c C12 S1 109.5 . . ?
H12c C12 H12a 109.5 . . ?
H12c C12 H12b 109.5 . . ?

loop_
_geom_bond_atom_site_label_1
_geom_bond_atom_site_label_2
_geom_bond_distance
_geom_bond_site_symmetry_2
_geom_bond_publ_flag
Ru1 S1 2.2459(8) . ?
Ru1 S1 2.2459(8) 2_655 ?
Ru1 N1 2.082(2) 2_655 ?
Ru1 N1 2.082(2) . ?
Ru1 N2 2.148(2) 2_655 ?
Ru1 N2 2.148(2) . ?
S1 O1 1.484(2) . ?
S1 C13 1.789(3) . ?
S1 C12 1.789(4) . ?
N1 C4 1.387(4) . ?
N1 C1 1.337(4) . ?
N2 C5 1.312(4) . ?
N2 C6 1.416(4) . ?
C4 C3 1.400(4) . ?
C4 C5 1.406(4) . ?
C3 H3 0.9300 . ?
C3 C2 1.378(5) . ?
C2 H2 0.9300 . ?
C2 C1 1.398(5) . ?
C5 H5 0.9300 . ?
C1 H1 0.9300 . ?
C6 C11 1.398(5) . ?
C6 C7 1.382(5) . ?
C13 H13a 0.9600 . ?
C13 H13b 0.9600 . ?
C13 H13c 0.9600 . ?
C11 H11 0.9300 . ?
C11 C10 1.388(6) . ?
C7 H7 0.9300 . ?
C7 C8 1.386(5) . ?
C10 H10 0.9300 . ?
C10 C9 1.366(8) . ?
C8 H8 0.9300 . ?
C8 C9 1.373(8) . ?
C9 H9 0.9300 . ?
C12 H12a 0.9600 . ?
C12 H12b 0.9600 . ?
C12 H12c 0.9600 . ?

loop_
_geom_torsion_atom_site_label_1
_geom_torsion_atom_site_label_2
_geom_torsion_atom_site_label_3
_geom_torsion_atom_site_label_4
_geom_torsion
_geom_torsion_site_symmetry_1
_geom_torsion_site_symmetry_2
_geom_torsion_site_symmetry_3
_geom_torsion_site_symmetry_4
_geom_torsion_publ_flag
Ru1 N1 C4 C3 -177.0(2) 2_655 . . . ?
Ru1 N1 C4 C3 -177.0(2) . . . . ?
Ru1 N1 C4 C5 3.2(2) . . . . ?
Ru1 N1 C4 C5 3.2(2) 2_655 . . . ?
Ru1 N1 C1 C2 175.3(4) 2_655 . . . ?
Ru1 N1 C1 C2 175.3(4) . . . . ?
Ru1 N2 C5 C4 -8.3(2) 2_655 . . . ?
Ru1 N2 C5 C4 -8.3(2) . . . . ?
Ru1 N2 C6 C11 -123.4(3) . . . . ?
Ru1 N2 C6 C11 -123.4(3) 2_655 . . . ?
Ru1 N2 C6 C7 55.1(3) 2_655 . . . ?
Ru1 N2 C6 C7 55.1(3) . . . . ?
N1 C4 C3 C2 0.5(3) . . . . ?
N1 C4 C5 N2 3.7(3) . . . . ?
N1 C1 C2 C3 -0.0(3) . . . . ?
N2 C5 C4 C3 -176.1(3) . . . . ?
N2 C6 C11 C10 178.3(3) . . . . ?
N2 C6 C7 C8 -178.6(3) . . . . ?
C4 C3 C2 C1 -0.3(3) . . . . ?
C6 C11 C10 C9 0.3(4) . . . . ?
C6 C7 C8 C9 0.3(4) . . . . ?
C11 C10 C9 C8 -0.1(5) . . . . ?
C7 C8 C9 C10 -0.2(5) . . . . ?
